data_4334378
loop_
_publ_author_name
'Alshima'a A. Massoud'
'Vratislav Langer'
'Yousry M. Gohar'
'Morsy A. M. Abu-Youssef'
'Janne J\"anis'
'Gabriella Lindberg'
'Karl Hansson'
'Lars \"Ohrstr\"om'

_publ_section_title
;
 Effects of Different Substituents on the Crystal Structures and
 Antimicrobial Activities of Six Ag(I) Quinoline Compounds
;
_journal_name_full 'Inorganic Chemistry'
_journal_page_first 4046
_journal_page_last 4060
_journal_paper_doi 10.1021/ic400081v
_journal_volume 52
_journal_year 2013
_chemical_formula_moiety 'C20 H12 Ag N5 O3'
_chemical_formula_sum 'C20 H12 Ag N5 O3'
_chemical_formula_weight 478.22
_chemical_name_systematic
; 
 ? 
;
_space_group_IT_number 15
_symmetry_cell_setting monoclinic
_symmetry_space_group_name_Hall '-C 2yc'
_symmetry_space_group_name_H-M 'C 1 2/c 1'
_atom_sites_solution_hydrogens geom
_atom_sites_solution_primary direct
_atom_sites_solution_secondary difmap
_audit_creation_method SHELXL-97
_cell_angle_alpha 90.00
_cell_angle_beta 91.828(2)
_cell_angle_gamma 90.00
_cell_formula_units_Z 4
_cell_length_a 23.249(3)
_cell_length_b 9.9554(12)
_cell_length_c 7.5745(10)
_cell_measurement_reflns_used 4010
_cell_measurement_temperature 173(2)
_cell_measurement_theta_max 30.33
_cell_measurement_theta_min 2.23
_cell_volume 1752.2(4)
_computing_cell_refinement 'Bruker SMART'
_computing_data_collection 'Bruker SMART'
_computing_data_reduction 'Bruker SAINT'
_computing_molecular_graphics 'Bruker SHELXTL'
_computing_publication_material 'Bruker SHELXTL'
_computing_structure_refinement 'SHELXL-97 (Sheldrick, 1997)'
_computing_structure_solution 'SHELXS-97 (Sheldrick, 1990)'
_diffrn_ambient_temperature 173(2)
_diffrn_detector_area_resol_mean '120 \mm'
_diffrn_measured_fraction_theta_full 0.995
_diffrn_measured_fraction_theta_max 0.995
_diffrn_measurement_device_type 'Siemens CCD area detector'
_diffrn_measurement_method '\w scans'
_diffrn_radiation_monochromator graphite
_diffrn_radiation_source 'fine-focus sealed tube'
_diffrn_radiation_type MoK\a
_diffrn_radiation_wavelength 0.71073
_diffrn_reflns_av_R_equivalents 0.0661
_diffrn_reflns_av_sigmaI/netI 0.0514
_diffrn_reflns_limit_h_max 33
_diffrn_reflns_limit_h_min -33
_diffrn_reflns_limit_k_max 14
_diffrn_reflns_limit_k_min -14
_diffrn_reflns_limit_l_max 10
_diffrn_reflns_limit_l_min -10
_diffrn_reflns_number 13903
_diffrn_reflns_theta_full 30.77
_diffrn_reflns_theta_max 30.77
_diffrn_reflns_theta_min 2.23
_diffrn_standards_decay_% 0
_diffrn_standards_number 0
_exptl_absorpt_coefficient_mu 1.185
_exptl_absorpt_correction_T_max 0.9541
_exptl_absorpt_correction_T_min 0.8907
_exptl_absorpt_correction_type multi-scan
_exptl_absorpt_process_details 'SADABS (Sheldrick, 2003)'
_exptl_crystal_colour colorless
_exptl_crystal_density_diffrn 1.813
_exptl_crystal_description irregular
_exptl_crystal_F_000 952
_exptl_crystal_size_max 0.10
_exptl_crystal_size_mid 0.05
_exptl_crystal_size_min 0.04
_refine_diff_density_max 1.553
_refine_diff_density_min -1.571
_refine_diff_density_rms 0.137
_refine_ls_extinction_method none
_refine_ls_goodness_of_fit_ref 1.028
_refine_ls_hydrogen_treatment constr
_refine_ls_matrix_type full
_refine_ls_number_parameters 139
_refine_ls_number_reflns 2721
_refine_ls_number_restraints 0
_refine_ls_restrained_S_all 1.028
_refine_ls_R_factor_all 0.0659
_refine_ls_R_factor_gt 0.0417
_refine_ls_shift/su_max 0.001
_refine_ls_shift/su_mean 0.000
_refine_ls_structure_factor_coef Fsqd
_refine_ls_weighting_details 'calc w=1/[\s^2^(Fo^2^)+(0.0626P)^2^+0.5586P] where P=(Fo^2^+2Fc^2^)/3'
_refine_ls_weighting_scheme calc
_refine_ls_wR_factor_gt 0.0954
_refine_ls_wR_factor_ref 0.1076
_reflns_number_gt 2076
_reflns_number_total 2721
_reflns_threshold_expression >2sigma(I)
_cod_data_source_file ic400081v_si_002_5.cif
_cod_data_source_block 5
_cod_original_sg_symbol_H-M 'C 2/c'
_cod_database_code 4334378

loop_
_symmetry_equiv_pos_as_xyz
'x, y, z'
'-x, y, -z+1/2'
'x+1/2, y+1/2, z'
'-x+1/2, y+1/2, -z+1/2'
'-x, -y, -z'
'x, -y, z-1/2'
'-x+1/2, -y+1/2, -z'
'x+1/2, -y+1/2, z-1/2'

loop_
_atom_site_label
_atom_site_type_symbol
_atom_site_fract_x
_atom_site_fract_y
_atom_site_fract_z
_atom_site_U_iso_or_equiv
_atom_site_adp_type
_atom_site_occupancy
_atom_site_symmetry_multiplicity
_atom_site_calc_flag
_atom_site_refinement_flags
Ag1 Ag 0.0000 0.79287(3) 0.2500 0.02659(12) Uani 1 2 d S
O1 O -0.04031(11) 0.5516(3) 0.1741(4) 0.0388(6) Uani 1 1 d .
O2 O 0.0000 0.3633(3) 0.2500 0.0366(8) Uani 1 2 d S
N1 N 0.07525(11) 0.8250(2) 0.0758(3) 0.0204(5) Uani 1 1 d .
N2 N 0.20007(13) 0.5025(3) -0.1857(4) 0.0333(6) Uani 1 1 d .
N3 N 0.0000 0.4877(4) 0.2500 0.0253(8) Uani 1 2 d S
C2 C 0.10200(12) 0.7153(3) 0.0235(4) 0.0207(5) Uani 1 1 d .
H2 H 0.0852 0.6322 0.0440 0.033(10) Uiso 1 1 calc R
C3 C 0.15537(13) 0.7197(3) -0.0627(4) 0.0211(6) Uani 1 1 d .
C4 C 0.18219(12) 0.8412(3) -0.0890(4) 0.0214(6) Uani 1 1 d .
H4 H 0.2180 0.8450 -0.1402 0.005(7) Uiso 1 1 calc R
C5 C 0.17780(14) 1.0891(3) -0.0678(4) 0.0244(6) Uani 1 1 d .
H5 H 0.2138 1.0970 -0.1169 0.028(10) Uiso 1 1 calc R
C6 C 0.14753(15) 1.2025(3) -0.0255(4) 0.0272(6) Uani 1 1 d .
H6 H 0.1629 1.2869 -0.0471 0.031(11) Uiso 1 1 calc R
C7 C 0.09293(14) 1.1910(3) 0.0508(4) 0.0262(6) Uani 1 1 d .
H7 H 0.0724 1.2682 0.0775 0.038(12) Uiso 1 1 calc R
C8 C 0.07000(13) 1.0668(3) 0.0857(4) 0.0222(6) Uani 1 1 d .
H8 H 0.0345 1.0607 0.1383 0.028(10) Uiso 1 1 calc R
C9 C 0.09985(12) 0.9484(3) 0.0424(4) 0.0186(5) Uani 1 1 d .
C10 C 0.15429(12) 0.9592(3) -0.0367(4) 0.0199(6) Uani 1 1 d .
C11 C 0.18035(13) 0.5950(3) -0.1291(4) 0.0244(6) Uani 1 1 d .

loop_
_atom_site_aniso_label
_atom_site_aniso_U_11
_atom_site_aniso_U_22
_atom_site_aniso_U_33
_atom_site_aniso_U_23
_atom_site_aniso_U_13
_atom_site_aniso_U_12
Ag1 0.02430(18) 0.01794(16) 0.0383(2) 0.000 0.01258(13) 0.000
O1 0.0407(15) 0.0275(13) 0.0478(15) -0.0071(11) -0.0031(12) 0.0105(11)
O2 0.049(2) 0.0115(14) 0.050(2) 0.000 0.0132(17) 0.000
N1 0.0197(12) 0.0152(11) 0.0265(13) -0.0009(9) 0.0022(9) -0.0005(9)
N2 0.0342(15) 0.0210(13) 0.0456(17) 0.0010(12) 0.0152(13) -0.0016(11)
N3 0.032(2) 0.0145(16) 0.0301(19) 0.000 0.0099(15) 0.000
C2 0.0222(13) 0.0148(12) 0.0252(14) -0.0004(11) 0.0033(10) -0.0019(11)
C3 0.0214(13) 0.0189(14) 0.0231(13) 0.0006(11) 0.0025(10) 0.0017(11)
C4 0.0191(14) 0.0210(13) 0.0241(14) 0.0003(11) 0.0029(11) 0.0007(11)
C5 0.0251(15) 0.0204(14) 0.0279(16) 0.0027(12) 0.0035(12) -0.0030(11)
C6 0.0355(17) 0.0160(13) 0.0300(15) 0.0015(12) 0.0018(13) -0.0026(13)
C7 0.0333(17) 0.0163(14) 0.0289(16) 0.0008(12) -0.0021(13) 0.0034(12)
C8 0.0228(15) 0.0174(13) 0.0262(15) -0.0007(11) 0.0001(11) 0.0020(11)
C9 0.0202(14) 0.0145(12) 0.0209(13) 0.0010(10) 0.0002(10) 0.0001(10)
C10 0.0214(14) 0.0167(13) 0.0218(14) 0.0002(11) 0.0023(11) -0.0002(10)
C11 0.0217(14) 0.0231(15) 0.0287(16) 0.0048(12) 0.0049(12) -0.0038(11)

loop_
_atom_type_symbol
_atom_type_description
_atom_type_scat_dispersion_real
_atom_type_scat_dispersion_imag
_atom_type_scat_source
C C 0.0033 0.0016 'International Tables Vol C Tables 4.2.6.8 and 6.1.1.4'
H H 0.0000 0.0000 'International Tables Vol C Tables 4.2.6.8 and 6.1.1.4'
N N 0.0061 0.0033 'International Tables Vol C Tables 4.2.6.8 and 6.1.1.4'
O O 0.0106 0.0060 'International Tables Vol C Tables 4.2.6.8 and 6.1.1.4'
Ag Ag -0.8971 1.1015 'International Tables Vol C Tables 4.2.6.8 and 6.1.1.4'

loop_
_geom_angle_atom_site_label_1
_geom_angle_atom_site_label_2
_geom_angle_atom_site_label_3
_geom_angle
_geom_angle_site_symmetry_1
_geom_angle_site_symmetry_3
N1 Ag1 N1 163.62(13) . 2
C2 N1 C9 118.5(2) . .
C2 N1 Ag1 116.10(19) . .
C9 N1 Ag1 124.66(19) . .
O2 N3 O1 120.45(18) . 2
O2 N3 O1 120.45(18) . .
O1 N3 O1 119.1(4) 2 .
N1 C2 C3 122.5(3) . .
N1 C2 H2 118.7 . .
C3 C2 H2 118.7 . .
C4 C3 C2 119.9(3) . .
C4 C3 C11 120.5(3) . .
C2 C3 C11 119.5(3) . .
C3 C4 C10 118.6(3) . .
C3 C4 H4 120.7 . .
C10 C4 H4 120.7 . .
C6 C5 C10 120.3(3) . .
C6 C5 H5 119.8 . .
C10 C5 H5 119.8 . .
C5 C6 C7 120.1(3) . .
C5 C6 H6 119.9 . .
C7 C6 H6 119.9 . .
C8 C7 C6 120.6(3) . .
C8 C7 H7 119.7 . .
C6 C7 H7 119.7 . .
C7 C8 C9 120.6(3) . .
C7 C8 H8 119.7 . .
C9 C8 H8 119.7 . .
N1 C9 C10 121.6(2) . .
N1 C9 C8 119.3(3) . .
C10 C9 C8 119.0(3) . .
C4 C10 C9 118.7(3) . .
C4 C10 C5 121.9(3) . .
C9 C10 C5 119.3(3) . .
N2 C11 C3 177.2(3) . .

loop_
_geom_bond_atom_site_label_1
_geom_bond_atom_site_label_2
_geom_bond_distance
_geom_bond_site_symmetry_2
Ag1 N1 2.247(3) .
Ag1 N1 2.248(3) 2
O1 N3 1.257(3) .
O2 N3 1.238(5) .
N1 C2 1.324(4) .
N1 C9 1.382(4) .
N2 C11 1.120(4) .
N3 O1 1.257(3) 2
C2 C3 1.421(4) .
C2 H2 0.9300 .
C3 C4 1.379(4) .
C3 C11 1.466(4) .
C4 C10 1.405(4) .
C4 H4 0.9300 .
C5 C6 1.373(4) .
C5 C10 1.426(4) .
C5 H5 0.9300 .
C6 C7 1.416(5) .
C6 H6 0.9300 .
C7 C8 1.376(4) .
C7 H7 0.9300 .
C8 C9 1.411(4) .
C8 H8 0.9300 .
C9 C10 1.422(4) .

loop_
_geom_hbond_atom_site_label_D
_geom_hbond_atom_site_label_H
_geom_hbond_atom_site_label_A
_geom_hbond_distance_DH
_geom_hbond_distance_HA
_geom_hbond_distance_DA
_geom_hbond_angle_DHA
_geom_hbond_site_symmetry_A
C2 H2 O1 0.93 2.54 3.188(4) 127.4 2
C6 H6 N2 0.93 2.55 3.461(4) 165.8 1_565
C7 H7 O2 0.93 2.36 3.177(4) 146.3 1_565

loop_
_geom_torsion_atom_site_label_1
_geom_torsion_atom_site_label_2
_geom_torsion_atom_site_label_3
_geom_torsion_atom_site_label_4
_geom_torsion
_geom_torsion_site_symmetry_1
N1 Ag1 N1 C2 177.2(2) 2
N1 Ag1 N1 C9 7.1(2) 2
C9 N1 C2 C3 1.1(4) .
Ag1 N1 C2 C3 -169.7(2) .
N1 C2 C3 C4 2.4(5) .
N1 C2 C3 C11 -175.3(3) .
C2 C3 C4 C10 -3.1(4) .
C11 C3 C4 C10 174.6(3) .
C10 C5 C6 C7 0.6(5) .
C5 C6 C7 C8 0.9(5) .
C6 C7 C8 C9 -1.5(5) .
C2 N1 C9 C10 -3.7(4) .
Ag1 N1 C9 C10 166.2(2) .
C2 N1 C9 C8 175.5(3) .
Ag1 N1 C9 C8 -14.6(4) .
C7 C8 C9 N1 -178.7(3) .
C7 C8 C9 C10 0.5(5) .
C3 C4 C10 C9 0.5(4) .
C3 C4 C10 C5 -176.6(3) .
N1 C9 C10 C4 2.9(4) .
C8 C9 C10 C4 -176.3(3) .
N1 C9 C10 C5 -179.8(3) .
C8 C9 C10 C5 1.0(4) .
C6 C5 C10 C4 175.7(3) .
C6 C5 C10 C9 -1.5(5) .
C4 C3 C11 N2 -38(8) .
C2 C3 C11 N2 139(8) .
